data_7214392
loop_
_publ_author_name
'Yang, Songjie'
'Pop, Flavia'
'Melan, Caroline'
'Brooks, Andrew C.'
'Martin, Lee'
'Horton, Peter'
'Auban-Senzier, Pascale'
'Rikken, Geert L. J. A.'
'Avarvari, Narcis'
'Wallis, John D.'

_publ_section_title
;
 Charge transfer complexes and radical cation salts of chiral methylated
 organosulfur donors
;
_journal_issue 19
_journal_name_full CrystEngComm
_journal_page_first 3906
_journal_paper_doi 10.1039/c3ce42539h
_journal_volume 16
_journal_year 2014
_chemical_formula_moiety 'C28 H32 F6 S16 Sb'
_chemical_formula_sum 'C28 H32 F6 S16 Sb'
_chemical_formula_weight 1117.25
_chemical_name_systematic
;
 ?
;
_space_group_IT_number 2
_symmetry_cell_setting triclinic
_symmetry_space_group_name_Hall '-P 1'
_symmetry_space_group_name_H-M 'P -1'
_atom_sites_solution_hydrogens geom
_atom_sites_solution_primary direct
_atom_sites_solution_secondary difmap
_audit_creation_method SHELXL-97
_cell_angle_alpha 84.441(4)
_cell_angle_beta 84.474(5)
_cell_angle_gamma 71.056(5)
_cell_formula_units_Z 1
_cell_length_a 6.8720(6)
_cell_length_b 8.2521(4)
_cell_length_c 19.4369(12)
_cell_measurement_reflns_used 12351
_cell_measurement_temperature 293(2)
_cell_measurement_theta_max 27.00
_cell_measurement_theta_min 3.14
_cell_volume 1035.17(13)
_computing_cell_refinement 'Dirax/lsq (Duisenberg & Schreurs, 1989-2000)'
_computing_data_collection KappaCCD
_computing_data_reduction 'Denzo and Scalepak'
_computing_structure_refinement 'SHELXL-97 (Sheldrick, 1997)'
_computing_structure_solution 'SHELXS-97 (Sheldrick, 1997)'
_diffrn_ambient_temperature 293(2)
_diffrn_measured_fraction_theta_full 0.967
_diffrn_measured_fraction_theta_max 0.967
_diffrn_measurement_device_type 'Nonius Kappa CCD'
_diffrn_measurement_method 'phi and omega scans'
_diffrn_radiation_monochromator graphite
_diffrn_radiation_source 'fine-focus sealed tube'
_diffrn_radiation_type MoK\a
_diffrn_radiation_wavelength 0.71073
_diffrn_reflns_av_R_equivalents 0.0234
_diffrn_reflns_av_sigmaI/netI 0.0293
_diffrn_reflns_limit_h_max 8
_diffrn_reflns_limit_h_min -8
_diffrn_reflns_limit_k_max 10
_diffrn_reflns_limit_k_min -10
_diffrn_reflns_limit_l_max 24
_diffrn_reflns_limit_l_min -24
_diffrn_reflns_number 9679
_diffrn_reflns_theta_full 27.00
_diffrn_reflns_theta_max 27.00
_diffrn_reflns_theta_min 3.14
_exptl_absorpt_coefficient_mu 1.525
_exptl_absorpt_correction_T_max 1
_exptl_absorpt_correction_T_min 0.7527
_exptl_absorpt_correction_type multi-scan
_exptl_absorpt_process_details sadabs
_exptl_crystal_colour black
_exptl_crystal_density_diffrn 1.792
_exptl_crystal_density_meas ?
_exptl_crystal_density_method 'not measured'
_exptl_crystal_description prism
_exptl_crystal_F_000 561
_exptl_crystal_size_max 0.5
_exptl_crystal_size_mid 0.3
_exptl_crystal_size_min 0.02
_refine_diff_density_max 0.720
_refine_diff_density_min -0.466
_refine_diff_density_rms 0.064
_refine_ls_extinction_method none
_refine_ls_goodness_of_fit_ref 1.080
_refine_ls_hydrogen_treatment constr
_refine_ls_matrix_type full
_refine_ls_number_parameters 268
_refine_ls_number_reflns 4363
_refine_ls_number_restraints 0
_refine_ls_restrained_S_all 1.080
_refine_ls_R_factor_all 0.0400
_refine_ls_R_factor_gt 0.0330
_refine_ls_shift/su_max 0.019
_refine_ls_shift/su_mean 0.002
_refine_ls_structure_factor_coef Fsqd
_refine_ls_weighting_details 'calc w=1/[\s^2^(Fo^2^)+(0.0461P)^2^+0.6073P] where P=(Fo^2^+2Fc^2^)/3'
_refine_ls_weighting_scheme calc
_refine_ls_wR_factor_gt 0.0875
_refine_ls_wR_factor_ref 0.0909
_reflns_number_gt 3839
_reflns_number_total 4363
_reflns_threshold_expression >2sigma(I)
_cod_data_source_file c3ce42539h2.cif
_cod_data_source_block '[(rac)-5]2SbF6'
_cod_depositor_comments
;
The following automatic conversions were performed:

'_symmetry_cell_setting' value 'Triclinic' changed to 'triclinic'
according to
/usr/data/users/saulius/crontab/automatic-downloads/rss-feeds/RSC/lib/dictionaries/cif_core.dic
dictionary named 'cif_core.dic' version 2.4.2 from 2011-04-26.

Automatic conversion script
Id: cif_fix_values 2281 2013-09-26 08:29:07Z andrius 

The following automatic conversions were performed:

'_exptl_crystal_density_meas' value 'not measured' was changed to '?'
- the value is perceived as not measured.

Automatic conversion script
Id: cif_fix_values 3008 2015-01-20 13:52:24Z robertas 
;
_cod_original_cell_volume 1035.17(12)
_cod_original_sg_symbol_Hall -P1
_cod_original_sg_symbol_H-M P-1
_cod_database_code 7214392

loop_
_symmetry_equiv_pos_as_xyz
'x, y, z'
'-x, -y, -z'

loop_
_atom_site_label
_atom_site_type_symbol
_atom_site_fract_x
_atom_site_fract_y
_atom_site_fract_z
_atom_site_U_iso_or_equiv
_atom_site_adp_type
_atom_site_occupancy
_atom_site_symmetry_multiplicity
_atom_site_calc_flag
_atom_site_refinement_flags
_atom_site_disorder_assembly
_atom_site_disorder_group
S1 S 0.97729(10) 0.42873(11) -0.26063(3) 0.04847(19) Uani 1 1 d . . .
S2 S 0.45836(10) 0.57448(10) -0.29582(3) 0.04677(18) Uani 1 1 d . . .
S3 S 0.82353(9) 0.34397(10) -0.11979(3) 0.04052(16) Uani 1 1 d . . .
S4 S 0.38574(9) 0.46896(10) -0.14907(3) 0.04123(16) Uani 1 1 d . . .
S5 S 0.71012(9) 0.18383(10) 0.02938(3) 0.04343(17) Uani 1 1 d . A .
S6 S 0.27033(9) 0.30899(10) 0.00315(3) 0.04312(17) Uani 1 1 d . A .
S7 S 0.65365(10) -0.00311(11) 0.16311(4) 0.0499(2) Uani 1 1 d . . .
S8 S 0.13325(10) 0.14966(12) 0.13236(4) 0.0531(2) Uani 1 1 d . . .
C1 C 1.0507(5) 0.4359(5) -0.39688(15) 0.0561(8) Uani 0.70 1 d P A 1
H1A H 1.1694 0.3376 -0.3883 0.084 Uiso 0.70 1 calc PR A 1
H1B H 1.0837 0.5388 -0.3927 0.084 Uiso 0.70 1 calc PR A 1
H1C H 1.0104 0.4360 -0.4428 0.084 Uiso 0.70 1 calc PR A 1
C2 C 0.5981(5) 0.5864(5) -0.42686(15) 0.0620(9) Uani 0.70 1 d P A 1
H2A H 0.4766 0.6842 -0.4321 0.093 Uiso 0.70 1 calc PR A 1
H2B H 0.5650 0.4834 -0.4309 0.093 Uiso 0.70 1 calc PR A 1
H2C H 0.7023 0.5951 -0.4623 0.093 Uiso 0.70 1 calc PR A 1
C3 C 0.8739(6) 0.4284(7) -0.3443(2) 0.0383(8) Uani 0.70 1 d P A 1
H3 H 0.8444 0.3207 -0.3469 0.046 Uiso 0.70 1 calc PR A 1
C4 C 0.6783(7) 0.5807(7) -0.3555(2) 0.0395(9) Uani 0.70 1 d P A 1
H4 H 0.7082 0.6875 -0.3513 0.047 Uiso 0.70 1 calc PR A 1
C1A C 1.0507(5) 0.4359(5) -0.39688(15) 0.0561(8) Uani 0.30 1 d P A 2
H1A1 H 1.1733 0.4595 -0.3878 0.084 Uiso 0.30 1 calc PR A 2
H1A2 H 1.0129 0.4808 -0.4429 0.084 Uiso 0.30 1 calc PR A 2
H1A3 H 1.0759 0.3140 -0.3929 0.084 Uiso 0.30 1 calc PR A 2
C2A C 0.5981(5) 0.5864(5) -0.42686(15) 0.0620(9) Uani 0.30 1 d P A 2
H2A1 H 0.4767 0.5615 -0.4364 0.093 Uiso 0.30 1 calc PR A 2
H2A2 H 0.7030 0.5492 -0.4635 0.093 Uiso 0.30 1 calc PR A 2
H2A3 H 0.5655 0.7078 -0.4237 0.093 Uiso 0.30 1 calc PR A 2
C3A C 0.8708(14) 0.5231(15) -0.3430(4) 0.0333(17) Uani 0.30 1 d P A 2
H3A H 0.8472 0.6472 -0.3462 0.040 Uiso 0.30 1 calc PR A 2
C4A C 0.6779(16) 0.4898(17) -0.3568(5) 0.040(2) Uani 0.30 1 d P A 2
H4A H 0.7053 0.3662 -0.3591 0.048 Uiso 0.30 1 calc PR A 2
C5 C 0.7654(4) 0.4302(3) -0.20365(12) 0.0335(5) Uani 1 1 d . A .
C6 C 0.5638(4) 0.4877(3) -0.21724(12) 0.0343(5) Uani 1 1 d . A .
C7 C 0.5703(4) 0.3608(3) -0.09085(12) 0.0366(5) Uani 1 1 d . A .
C8 C 0.5220(4) 0.2925(4) -0.02754(12) 0.0368(5) Uani 1 1 d . . .
C9 C 0.5414(4) 0.1223(3) 0.09139(12) 0.0366(5) Uani 1 1 d . A .
C10 C 0.3389(4) 0.1807(3) 0.07969(12) 0.0367(5) Uani 1 1 d . A .
C11 C 0.4381(6) 0.0574(7) 0.2291(2) 0.0362(8) Uani 0.70 1 d P B 1
H11 H 0.4032 0.1794 0.2369 0.043 Uiso 0.70 1 calc PR B 1
C12 C 0.2488(6) 0.0207(7) 0.2088(2) 0.0376(8) Uani 0.70 1 d P B 1
H12 H 0.2865 -0.1012 0.2005 0.045 Uiso 0.70 1 calc PR B 1
C13 C 0.5213(4) -0.0522(5) 0.29461(15) 0.0534(8) Uani 0.70 1 d P B 1
H13A H 0.6401 -0.0268 0.3066 0.080 Uiso 0.70 1 calc PR B 1
H13B H 0.5593 -0.1717 0.2863 0.080 Uiso 0.70 1 calc PR B 1
H13C H 0.4167 -0.0269 0.3321 0.080 Uiso 0.70 1 calc PR B 1
C14 C 0.0721(5) 0.0634(5) 0.26567(16) 0.0578(8) Uani 0.70 1 d P B 1
H14A H -0.0443 0.0389 0.2511 0.087 Uiso 0.70 1 calc PR B 1
H14B H 0.0336 0.1829 0.2739 0.087 Uiso 0.70 1 calc PR B 1
H14C H 0.1167 -0.0050 0.3076 0.087 Uiso 0.70 1 calc PR B 1
C11A C 0.4398(14) -0.0328(15) 0.2193(5) 0.0374(19) Uani 0.30 1 d P B 2
H11A H 0.4160 -0.1390 0.2097 0.045 Uiso 0.30 1 calc PR B 2
C12A C 0.2419(13) 0.1148(14) 0.2158(5) 0.0340(18) Uani 0.30 1 d P B 2
H12A H 0.2600 0.2202 0.2293 0.041 Uiso 0.30 1 calc PR B 2
C13A C 0.5213(4) -0.0522(5) 0.29461(15) 0.0534(8) Uani 0.30 1 d P B 2
H13D H 0.6441 -0.1496 0.2978 0.080 Uiso 0.30 1 calc PR B 2
H13E H 0.4173 -0.0684 0.3287 0.080 Uiso 0.30 1 calc PR B 2
H13F H 0.5518 0.0497 0.3027 0.080 Uiso 0.30 1 calc PR B 2
C14A C 0.0721(5) 0.0634(5) 0.26567(16) 0.0578(8) Uani 0.30 1 d P B 2
H14D H -0.0558 0.1560 0.2647 0.087 Uiso 0.30 1 calc PR B 2
H14E H 0.1158 0.0405 0.3121 0.087 Uiso 0.30 1 calc PR B 2
H14F H 0.0535 -0.0376 0.2505 0.087 Uiso 0.30 1 calc PR B 2
Sb1 Sb 0.0000 0.0000 0.5000 0.05875(12) Uani 1 2 d S . .
F1 F -0.1653(6) 0.0014(5) 0.43063(19) 0.1452(14) Uani 1 1 d . . .
F2 F 0.2033(6) -0.1672(6) 0.4548(2) 0.1666(18) Uani 1 1 d . . .
F3 F 0.0895(11) 0.1588(7) 0.4479(3) 0.224(3) Uani 1 1 d . . .

loop_
_atom_site_aniso_label
_atom_site_aniso_U_11
_atom_site_aniso_U_22
_atom_site_aniso_U_33
_atom_site_aniso_U_23
_atom_site_aniso_U_13
_atom_site_aniso_U_12
S1 0.0344(3) 0.0794(5) 0.0315(3) 0.0045(3) -0.0020(3) -0.0205(3)
S2 0.0361(3) 0.0659(5) 0.0332(3) 0.0087(3) -0.0075(3) -0.0114(3)
S3 0.0311(3) 0.0596(4) 0.0278(3) 0.0017(3) -0.0038(2) -0.0111(3)
S4 0.0300(3) 0.0583(4) 0.0308(3) 0.0029(3) -0.0026(2) -0.0093(3)
S5 0.0277(3) 0.0674(5) 0.0299(3) 0.0053(3) -0.0019(2) -0.0103(3)
S6 0.0290(3) 0.0646(4) 0.0312(3) 0.0042(3) -0.0050(2) -0.0100(3)
S7 0.0283(3) 0.0707(5) 0.0385(4) 0.0138(3) -0.0021(3) -0.0041(3)
S8 0.0304(3) 0.0884(6) 0.0404(4) 0.0131(4) -0.0063(3) -0.0228(3)
C1 0.0490(17) 0.077(2) 0.0343(14) 0.0008(13) 0.0045(12) -0.0127(15)
C2 0.0556(18) 0.092(3) 0.0310(14) 0.0069(15) -0.0074(13) -0.0151(17)
C3 0.045(2) 0.036(2) 0.0320(19) -0.0030(17) -0.0034(15) -0.0106(19)
C4 0.044(2) 0.040(2) 0.0322(19) 0.0044(19) -0.0028(15) -0.013(2)
C1A 0.0490(17) 0.077(2) 0.0343(14) 0.0008(13) 0.0045(12) -0.0127(15)
C2A 0.0556(18) 0.092(3) 0.0310(14) 0.0069(15) -0.0074(13) -0.0151(17)
C3A 0.040(5) 0.037(5) 0.025(4) -0.003(4) -0.001(3) -0.014(4)
C4A 0.043(5) 0.045(6) 0.030(4) 0.001(4) -0.003(3) -0.011(5)
C5 0.0351(12) 0.0412(13) 0.0243(11) -0.0011(9) -0.0016(9) -0.0128(10)
C6 0.0365(12) 0.0382(13) 0.0281(11) -0.0008(9) -0.0032(9) -0.0118(10)
C7 0.0310(12) 0.0491(15) 0.0279(11) -0.0035(10) -0.0026(9) -0.0099(11)
C8 0.0306(12) 0.0495(15) 0.0277(11) -0.0006(10) -0.0029(9) -0.0095(10)
C9 0.0291(12) 0.0489(15) 0.0281(11) -0.0002(10) -0.0017(9) -0.0082(10)
C10 0.0304(12) 0.0493(15) 0.0288(11) -0.0028(10) -0.0014(9) -0.0103(10)
C11 0.033(2) 0.042(2) 0.0323(19) 0.0001(18) -0.0045(14) -0.0111(19)
C12 0.038(2) 0.042(2) 0.036(2) -0.0023(17) -0.0009(15) -0.0168(19)
C13 0.0406(15) 0.073(2) 0.0362(14) 0.0126(13) -0.0034(11) -0.0087(14)
C14 0.0411(15) 0.089(3) 0.0430(16) 0.0025(15) 0.0047(12) -0.0243(16)
C11A 0.035(5) 0.039(5) 0.035(5) 0.002(4) 0.001(3) -0.011(4)
C12A 0.030(4) 0.035(5) 0.038(5) -0.004(4) -0.001(3) -0.012(4)
C13A 0.0406(15) 0.073(2) 0.0362(14) 0.0126(13) -0.0034(11) -0.0087(14)
C14A 0.0411(15) 0.089(3) 0.0430(16) 0.0025(15) 0.0047(12) -0.0243(16)
Sb1 0.0935(3) 0.03881(17) 0.04206(17) -0.00158(11) 0.00191(15) -0.02065(15)
F1 0.149(3) 0.165(3) 0.116(3) -0.039(2) -0.054(2) -0.021(3)
F2 0.136(3) 0.152(3) 0.186(4) -0.104(3) -0.010(3) 0.015(2)
F3 0.380(8) 0.185(5) 0.165(4) 0.049(3) 0.011(5) -0.197(5)

loop_
_atom_type_symbol
_atom_type_description
_atom_type_scat_dispersion_real
_atom_type_scat_dispersion_imag
_atom_type_scat_source
C C 0.0033 0.0016 'International Tables Vol C Tables 4.2.6.8 and 6.1.1.4'
H H 0.0000 0.0000 'International Tables Vol C Tables 4.2.6.8 and 6.1.1.4'
F F 0.0171 0.0103 'International Tables Vol C Tables 4.2.6.8 and 6.1.1.4'
S S 0.1246 0.1234 'International Tables Vol C Tables 4.2.6.8 and 6.1.1.4'
Sb Sb -0.5866 1.5461 'International Tables Vol C Tables 4.2.6.8 and 6.1.1.4'

loop_
_geom_angle_atom_site_label_1
_geom_angle_atom_site_label_2
_geom_angle_atom_site_label_3
_geom_angle
_geom_angle_site_symmetry_1
_geom_angle_site_symmetry_3
C5 S1 C3A 105.4(3) . .
C5 S1 C3 101.15(16) . .
C3A S1 C3 24.5(3) . .
C6 S2 C4 105.00(16) . .
C6 S2 C4A 101.2(3) . .
C4 S2 C4A 23.9(3) . .
C7 S3 C5 95.21(11) . .
C7 S4 C6 95.15(11) . .
C8 S5 C9 95.32(11) . .
C8 S6 C10 95.30(11) . .
C9 S7 C11A 105.0(3) . .
C9 S7 C11 100.61(15) . .
C11A S7 C11 24.7(3) . .
C10 S8 C12A 99.8(3) . .
C10 S8 C12 105.11(15) . .
C12A S8 C12 25.0(3) . .
C3 C1 H1A 109.5 . .
C3 C1 H1B 109.5 . .
H1A C1 H1B 109.5 . .
C3 C1 H1C 109.5 . .
H1A C1 H1C 109.5 . .
H1B C1 H1C 109.5 . .
C4 C2 H2A 109.5 . .
C4 C2 H2B 109.5 . .
H2A C2 H2B 109.5 . .
C4 C2 H2C 109.5 . .
H2A C2 H2C 109.5 . .
H2B C2 H2C 109.5 . .
C4 C3 C1 112.3(4) . .
C4 C3 S1 111.8(3) . .
C1 C3 S1 103.5(3) . .
C4 C3 H3 109.7 . .
C1 C3 H3 109.7 . .
S1 C3 H3 109.7 . .
C3 C4 C2 112.0(4) . .
C3 C4 S2 114.2(3) . .
C2 C4 S2 103.2(3) . .
C3 C4 H4 109.1 . .
C2 C4 H4 109.1 . .
S2 C4 H4 109.1 . .
C4A C3A S1 115.3(7) . .
C4A C3A H3A 109.5 . .
S1 C3A H3A 109.5 . .
C3A C4A S2 115.4(8) . .
C3A C4A H4A 109.7 . .
S2 C4A H4A 109.7 . .
C6 C5 S1 127.69(19) . .
C6 C5 S3 117.06(18) . .
S1 C5 S3 115.23(13) . .
C5 C6 S2 127.83(19) . .
C5 C6 S4 116.98(18) . .
S2 C6 S4 115.17(14) . .
C8 C7 S4 122.8(2) . .
C8 C7 S3 122.04(19) . .
S4 C7 S3 115.12(14) . .
C7 C8 S5 121.81(19) . .
C7 C8 S6 123.10(19) . .
S5 C8 S6 115.08(14) . .
C10 C9 S7 127.2(2) . .
C10 C9 S5 117.07(19) . .
S7 C9 S5 115.74(13) . .
C9 C10 S8 128.2(2) . .
C9 C10 S6 116.91(19) . .
S8 C10 S6 114.84(14) . .
C12 C11 C13 110.9(4) . .
C12 C11 S7 111.9(3) . .
C13 C11 S7 104.4(2) . .
C12 C11 H11 109.8 . .
C13 C11 H11 109.8 . .
S7 C11 H11 109.8 . .
C11 C12 C14 111.8(3) . .
C11 C12 S8 114.3(3) . .
C14 C12 S8 103.6(3) . .
C11 C12 H12 109.0 . .
C14 C12 H12 109.0 . .
S8 C12 H12 109.0 . .
C11 C13 H13A 109.5 . .
C11 C13 H13B 109.5 . .
H13A C13 H13B 109.5 . .
C11 C13 H13C 109.5 . .
H13A C13 H13C 109.5 . .
H13B C13 H13C 109.5 . .
C12 C14 H14A 109.5 . .
C12 C14 H14B 109.5 . .
H14A C14 H14B 109.5 . .
C12 C14 H14C 109.5 . .
H14A C14 H14C 109.5 . .
H14B C14 H14C 109.5 . .
C12A C11A S7 114.9(7) . .
C12A C11A H11A 109.8 . .
S7 C11A H11A 109.8 . .
C11A C12A S8 113.3(7) . .
C11A C12A H12A 111.0 . .
S8 C12A H12A 111.0 . .
F3 Sb1 F3 180.000(1) . 2_556
F3 Sb1 F2 91.6(3) . 2_556
F3 Sb1 F2 88.4(3) 2_556 2_556
F3 Sb1 F2 88.4(3) . .
F3 Sb1 F2 91.6(3) 2_556 .
F2 Sb1 F2 180.0(3) 2_556 .
F3 Sb1 F1 89.0(2) . .
F3 Sb1 F1 91.0(2) 2_556 .
F2 Sb1 F1 93.22(18) 2_556 .
F2 Sb1 F1 86.78(18) . .
F3 Sb1 F1 91.0(2) . 2_556
F3 Sb1 F1 89.0(2) 2_556 2_556
F2 Sb1 F1 86.78(18) 2_556 2_556
F2 Sb1 F1 93.22(18) . 2_556
F1 Sb1 F1 180.00(14) . 2_556

loop_
_geom_bond_atom_site_label_1
_geom_bond_atom_site_label_2
_geom_bond_distance
_geom_bond_site_symmetry_2
S1 C5 1.740(2) .
S1 C3A 1.822(8) .
S1 C3 1.837(4) .
S2 C6 1.742(2) .
S2 C4 1.826(4) .
S2 C4A 1.817(10) .
S3 C7 1.741(3) .
S3 C5 1.743(2) .
S4 C7 1.741(2) .
S4 C6 1.746(2) .
S5 C8 1.741(2) .
S5 C9 1.747(3) .
S6 C8 1.741(3) .
S6 C10 1.750(2) .
S7 C9 1.737(2) .
S7 C11A 1.813(9) .
S7 C11 1.835(4) .
S8 C10 1.737(3) .
S8 C12A 1.810(9) .
S8 C12 1.829(4) .
C1 C3 1.524(5) .
C1 H1A 0.9600 .
C1 H1B 0.9600 .
C1 H1C 0.9600 .
C2 C4 1.532(5) .
C2 H2A 0.9600 .
C2 H2B 0.9600 .
C2 H2C 0.9600 .
C3 C4 1.529(6) .
C3 H3 0.9800 .
C4 H4 0.9800 .
C3A C4A 1.491(15) .
C3A H3A 0.9800 .
C4A H4A 0.9800 .
C5 C6 1.354(3) .
C7 C8 1.360(4) .
C9 C10 1.350(3) .
C11 C12 1.522(6) .
C11 C13 1.532(5) .
C11 H11 0.9800 .
C12 C14 1.535(5) .
C12 H12 0.9800 .
C13 H13A 0.9600 .
C13 H13B 0.9600 .
C13 H13C 0.9600 .
C14 H14A 0.9600 .
C14 H14B 0.9600 .
C14 H14C 0.9600 .
C11A C12A 1.505(13) .
C11A H11A 0.9800 .
C12A H12A 0.9800 .
Sb1 F3 1.807(3) .
Sb1 F3 1.807(3) 2_556
Sb1 F2 1.837(3) 2_556
Sb1 F2 1.837(3) .
Sb1 F1 1.842(3) .
Sb1 F1 1.842(3) 2_556
